data_7048180
loop_
_publ_author_name
'Wang, Chen-Xue'
'Xia, Yu-Pei'
'Yao, Zhao-Quan'
'Xu, Jialiang'
'Chang, Ze'
'Bu, Xian-He'

_publ_section_title
;
 Two luminescent coordination polymers as highly selective and sensitive
 chemosensors for Cr<sup>VI</sup>-anions in aqueous medium.
;
_journal_issue 2
_journal_name_full 'Dalton transactions (Cambridge, England : 2003)'
_journal_page_first 387
_journal_page_last 394
_journal_paper_doi 10.1039/c8dt04230f
_journal_volume 48
_journal_year 2019
_chemical_formula_moiety 'C20 H18 Cd2 N6 O12, H2 O'
_chemical_formula_sum 'C20 H20 Cd2 N6 O13'
_chemical_formula_weight 777.22
_space_group_crystal_system monoclinic
_space_group_IT_number 15
_space_group_name_Hall '-I 2ya'
_space_group_name_H-M_alt 'I 1 2/a 1'
_symmetry_space_group_name_Hall '-I 2ya'
_symmetry_space_group_name_H-M 'I 1 2/a 1'
_atom_sites_solution_hydrogens mixed
_atom_sites_solution_primary dual
_audit_creation_date 2018-05-13
_audit_creation_method
;
Olex2 1.2-beta
(compiled 2018.03.09 svn.r3491 for OlexSys, GUI svn.r5479)
;
_audit_update_record
;
2018-05-13 deposited with the CCDC.
2018-11-20 downloaded from the CCDC.
;
_cell_angle_alpha 90
_cell_angle_beta 99.160(3)
_cell_angle_gamma 90
_cell_formula_units_Z 4
_cell_length_a 17.0062(5)
_cell_length_b 10.9658(3)
_cell_length_c 13.4337(4)
_cell_measurement_reflns_used 4997
_cell_measurement_temperature 302.2(4)
_cell_measurement_theta_max 74.1940
_cell_measurement_theta_min 4.8410
_cell_volume 2473.26(13)
_computing_cell_refinement 'CrysAlisPro 1.171.39.9d (Rigaku OD, 2015)'
_computing_data_collection 'CrysAlisPro 1.171.39.9d (Rigaku OD, 2015)'
_computing_data_reduction 'CrysAlisPro 1.171.39.9d (Rigaku OD, 2015)'
_computing_molecular_graphics 'Olex2 (Dolomanov et al., 2009)'
_computing_publication_material 'Olex2 (Dolomanov et al., 2009)'
_computing_structure_refinement 'ShelXL (Sheldrick, 2015)'
_computing_structure_solution 'ShelXT (Sheldrick, 2015)'
_diffrn_ambient_environment air
_diffrn_ambient_temperature 302.2(4)
_diffrn_detector 'CCD plate'
_diffrn_measured_fraction_theta_full 0.997
_diffrn_measured_fraction_theta_max 0.996
_diffrn_measurement_details
;
List of Runs (angles in degrees, time in seconds):

  # Type    Start    End  Width  t~exp~   \w     \q     \k     \f   Frames
#--------------------------------------------------------------------------
  1  \w      9.00  48.00   0.50    0.50    --    0.00  38.00  30.00   78
  2  \w     -2.00  47.00   0.50    0.50    --    0.00  77.00 120.00   98
  3  \w    -27.00  36.00   0.50    0.50    --    0.00  82.00  30.00  126
  4  \w     70.00 179.00   0.50    0.95    --   94.90  15.00-150.00  218
  5  \w    107.00 157.00   0.50    0.95    --   94.90  77.00   0.00  100
  6  \w    114.00 152.00   0.50    0.95    --   94.90  82.00-120.00   76
  7  \w     69.00 126.00   0.50    0.95    --   94.90  61.00-180.00  114
  8  \w      6.00  84.00   0.50    0.95    --   94.90 -77.00   0.00  156
  9  \w     79.00 104.00   0.50    0.95    --   94.90 -82.00   0.00   50
 10  \w     45.00 119.00   0.50    0.95    --   94.90 -82.00 -60.00  148
 11  \w     15.00 114.00   0.50    0.95    --   94.90 -82.00  60.00  198
 12  \w     19.00 110.00   0.50    0.95    --   94.90 -61.00  60.00  182
;
_diffrn_measurement_device 'four-circle diffractometer'
_diffrn_measurement_device_type 'XtaLAB Pro: Kappa single'
_diffrn_measurement_method '\w scans'
_diffrn_orient_matrix_type 'CrysAlisPro convention (1999,Acta A55,543-557)'
_diffrn_orient_matrix_UB_11 -0.0835724000
_diffrn_orient_matrix_UB_12 -0.0468793000
_diffrn_orient_matrix_UB_13 -0.0447110000
_diffrn_orient_matrix_UB_21 0.0281956000
_diffrn_orient_matrix_UB_22 -0.1320856000
_diffrn_orient_matrix_UB_23 0.0220738000
_diffrn_orient_matrix_UB_31 -0.0252330000
_diffrn_orient_matrix_UB_32 0.0079161000
_diffrn_orient_matrix_UB_33 0.1050599000
_diffrn_radiation_monochromator graphite
_diffrn_radiation_probe x-ray
_diffrn_radiation_type CuK\a
_diffrn_radiation_wavelength 1.54184
_diffrn_reflns_av_R_equivalents 0.0273
_diffrn_reflns_av_unetI/netI 0.0293
_diffrn_reflns_Laue_measured_fraction_full 0.997
_diffrn_reflns_Laue_measured_fraction_max 0.996
_diffrn_reflns_limit_h_max 19
_diffrn_reflns_limit_h_min -20
_diffrn_reflns_limit_k_max 12
_diffrn_reflns_limit_k_min -13
_diffrn_reflns_limit_l_max 16
_diffrn_reflns_limit_l_min -15
_diffrn_reflns_number 7271
_diffrn_reflns_point_group_measured_fraction_full 0.997
_diffrn_reflns_point_group_measured_fraction_max 0.996
_diffrn_reflns_theta_full 67.684
_diffrn_reflns_theta_max 68.248
_diffrn_reflns_theta_min 4.817
_diffrn_source 'fine-focus sealed X-ray tube'
_diffrn_source_type 'Enhance (Cu) X-ray Source'
_exptl_absorpt_coefficient_mu 14.524
_exptl_absorpt_correction_T_max 1.00000
_exptl_absorpt_correction_T_min 0.75342
_exptl_absorpt_correction_type multi-scan
_exptl_absorpt_process_details
;
CrysAlisPro 1.171.39.9d (Rigaku Oxford Diffraction, 2015)
Empirical absorption correction using spherical harmonics,
 implemented in SCALE3 ABSPACK scaling algorithm.
;
_exptl_crystal_colour 'clear light colourless'
_exptl_crystal_colour_lustre clear
_exptl_crystal_colour_modifier light
_exptl_crystal_colour_primary colourless
_exptl_crystal_density_diffrn 2.087
_exptl_crystal_description needle
_exptl_crystal_F_000 1528
_exptl_crystal_preparation Luminescent
_exptl_crystal_size_max 0.27
_exptl_crystal_size_mid 0.25
_exptl_crystal_size_min 0.22
_refine_diff_density_max 0.353
_refine_diff_density_min -0.713
_refine_diff_density_rms 0.080
_refine_ls_extinction_method none
_refine_ls_goodness_of_fit_ref 1.062
_refine_ls_hydrogen_treatment constr
_refine_ls_matrix_type full
_refine_ls_number_parameters 195
_refine_ls_number_reflns 2260
_refine_ls_number_restraints 0
_refine_ls_restrained_S_all 1.062
_refine_ls_R_factor_all 0.0281
_refine_ls_R_factor_gt 0.0260
_refine_ls_shift/su_max 0.001
_refine_ls_shift/su_mean 0.000
_refine_ls_structure_factor_coef Fsqd
_refine_ls_weighting_details 'w=1/[\s^2^(Fo^2^)+(0.0345P)^2^+4.0171P] where P=(Fo^2^+2Fc^2^)/3'
_refine_ls_weighting_scheme calc
_refine_ls_wR_factor_gt 0.0682
_refine_ls_wR_factor_ref 0.0694
_reflns_Friedel_coverage 0.000
_reflns_number_gt 2084
_reflns_number_total 2260
_reflns_threshold_expression 'I > 2\s(I)'
_cod_data_source_file c8dt04230f2.cif
_cod_data_source_block WCX-1
_cod_depositor_comments 'Adding full bibliography for 7048180--7048181.cif.'
_cod_database_code 7048180
_shelx_shelxl_version_number 2018/3
_shelx_space_group_comment
;
The symmetry employed for this shelxl refinement is uniquely defined
by the following loop, which should always be used as a source of
symmetry information in preference to the above space-group names.
They are only intended as comments.
;
_shelx_estimated_absorpt_t_max 0.142
_shelx_estimated_absorpt_t_min 0.111
_reflns_odcompleteness_completeness 99.66
_reflns_odcompleteness_iscentric 1
_reflns_odcompleteness_theta 66.97
_olex2_refinement_description
;
1. Fixed Uiso
 At 1.2 times of:
  All C(H) groups
 At 1.5 times of:
  All O(H,H) groups
2. Others
 Fixed Sof: O7(0.5) H7A(0.5) H7B(0.5)
3.a Free rotating group:
 O7(H7A,H7B)
3.b Rotating group:
 O5(H5A,H5B), O6(H6A,H6B)
3.c Aromatic/amide H refined with riding coordinates:
 C1(H1), C2(H2), C4(H4), C6(H6), C8(H8)
;
_olex2_submission_special_instructions 'No special instructions were received'
_oxdiff_exptl_absorpt_empirical_details
;
Empirical correction (ABSPACK) includes:
- Absorption correction using spherical harmonics
- Frame scaling
- Detector area scaling
;
_oxdiff_exptl_absorpt_empirical_full_max 1.249
_oxdiff_exptl_absorpt_empirical_full_min 0.821

loop_
_space_group_symop_operation_xyz
'x, y, z'
'-x+1/2, y, -z'
'x+1/2, y+1/2, z+1/2'
'-x+1, y+1/2, -z+1/2'
'-x, -y, -z'
'x-1/2, -y, z'
'-x+1/2, -y+1/2, -z+1/2'
'x, -y+1/2, z+1/2'

loop_
_atom_site_label
_atom_site_type_symbol
_atom_site_fract_x
_atom_site_fract_y
_atom_site_fract_z
_atom_site_U_iso_or_equiv
_atom_site_adp_type
_atom_site_occupancy
_atom_site_site_symmetry_order
_atom_site_calc_flag
_atom_site_refinement_flags_posn
_atom_site_refinement_flags_occupancy
_atom_site_disorder_assembly
_atom_site_disorder_group
Cd1 Cd 0.43163(2) 1.12739(2) 0.63485(2) 0.03594(11) Uani 1 1 d . . . .
O1 O 0.02161(14) 0.7033(2) 0.6147(2) 0.0463(6) Uani 1 1 d . . . .
O2 O 0.06650(14) 0.89050(18) 0.64285(18) 0.0404(5) Uani 1 1 d . . . .
O3 O 0.34360(17) 0.9848(2) 0.6337(2) 0.0575(7) Uani 1 1 d . . . .
O4 O 0.43387(15) 0.8409(3) 0.6195(2) 0.0604(7) Uani 1 1 d . . . .
O5 O 0.41976(17) 1.1083(2) 0.45715(19) 0.0512(6) Uani 1 1 d . . . .
H5A H 0.460060 1.149023 0.453493 0.077 Uiso 1 1 d GR . . .
H5B H 0.407860 1.042072 0.432594 0.077 Uiso 1 1 d GR . . .
O6 O 0.4594(2) 1.1524(4) 0.8118(2) 0.0810(10) Uani 1 1 d . . . .
H6A H 0.412998 1.147362 0.835591 0.122 Uiso 1 1 d GR . . .
H6B H 0.479808 1.220841 0.818791 0.122 Uiso 1 1 d GR . . .
N1 N 0.27418(15) 0.4468(2) 0.63065(18) 0.0307(5) Uani 1 1 d . . . .
N2 N 0.21514(18) 0.3615(2) 0.6197(3) 0.0444(7) Uani 1 1 d . . . .
N3 N 0.33466(17) 0.2719(2) 0.6346(2) 0.0404(6) Uani 1 1 d . . . .
C1 C 0.2551(2) 0.2590(3) 0.6223(3) 0.0428(8) Uani 1 1 d . . . .
H1 H 0.230247 0.183195 0.616066 0.051 Uiso 1 1 calc R . . .
C2 C 0.3447(2) 0.3913(3) 0.6398(3) 0.0410(8) Uani 1 1 d . . . .
H2 H 0.393751 0.430862 0.648509 0.049 Uiso 1 1 calc R . . .
C3 C 0.25617(17) 0.5747(2) 0.62821(19) 0.0268(6) Uani 1 1 d . . . .
C4 C 0.31709(17) 0.6583(3) 0.6257(2) 0.0288(6) Uani 1 1 d . . . .
H4 H 0.368818 0.631923 0.623986 0.035 Uiso 1 1 calc R . . .
C5 C 0.29964(18) 0.7820(3) 0.6258(2) 0.0295(6) Uani 1 1 d . . . .
C6 C 0.22190(18) 0.8202(2) 0.6266(2) 0.0292(6) Uani 1 1 d . . . .
H6 H 0.210413 0.903121 0.627026 0.035 Uiso 1 1 calc R . . .
C7 C 0.16133(17) 0.7357(3) 0.6266(2) 0.0280(6) Uani 1 1 d . . . .
C8 C 0.17845(18) 0.6114(3) 0.6280(2) 0.0285(6) Uani 1 1 d . . . .
H8 H 0.138231 0.554105 0.628840 0.034 Uiso 1 1 calc R . . .
C9 C 0.07744(18) 0.7780(3) 0.6272(2) 0.0336(6) Uani 1 1 d . . . .
C10 C 0.3647(2) 0.8754(3) 0.6263(2) 0.0391(8) Uani 1 1 d . . . .
O7 O -0.0083(5) 0.4690(7) 0.5429(5) 0.083(2) Uani 0.5 1 d . P A -1
H7A H -0.006742 0.546365 0.539298 0.124 Uiso 0.5 1 d G P A -1
H7B H -0.014902 0.439112 0.483743 0.124 Uiso 0.5 1 d G P A -1

loop_
_atom_site_aniso_label
_atom_site_aniso_U_11
_atom_site_aniso_U_22
_atom_site_aniso_U_33
_atom_site_aniso_U_23
_atom_site_aniso_U_13
_atom_site_aniso_U_12
Cd1 0.02879(15) 0.02321(15) 0.05737(17) -0.00168(8) 0.01164(10) -0.00119(7)
O1 0.0317(12) 0.0295(12) 0.0798(16) 0.0000(11) 0.0150(11) 0.0009(10)
O2 0.0352(12) 0.0242(11) 0.0633(14) 0.0017(9) 0.0129(10) 0.0065(9)
O3 0.0590(17) 0.0285(13) 0.0864(19) -0.0014(12) 0.0160(14) -0.0202(12)
O4 0.0367(16) 0.0609(17) 0.0839(19) 0.0181(14) 0.0106(13) -0.0128(12)
O5 0.0616(18) 0.0338(13) 0.0607(15) -0.0069(11) 0.0177(13) -0.0075(11)
O6 0.058(2) 0.122(3) 0.0654(18) -0.0241(19) 0.0155(15) -0.0076(19)
N1 0.0288(13) 0.0206(12) 0.0434(13) -0.0033(10) 0.0082(10) -0.0001(10)
N2 0.0356(16) 0.0232(14) 0.075(2) -0.0060(12) 0.0097(14) -0.0034(11)
N3 0.0377(15) 0.0221(13) 0.0631(17) -0.0018(11) 0.0132(12) 0.0054(11)
C1 0.0390(19) 0.0220(15) 0.069(2) -0.0043(14) 0.0122(15) -0.0008(13)
C2 0.0323(17) 0.0217(15) 0.070(2) -0.0014(14) 0.0112(15) 0.0038(12)
C3 0.0335(15) 0.0183(13) 0.0291(13) -0.0020(10) 0.0064(11) 0.0021(11)
C4 0.0248(14) 0.0280(14) 0.0340(14) -0.0018(11) 0.0053(11) -0.0010(12)
C5 0.0335(15) 0.0257(14) 0.0294(14) 0.0006(11) 0.0053(11) -0.0060(12)
C6 0.0351(16) 0.0209(14) 0.0323(13) 0.0010(10) 0.0075(11) 0.0009(11)
C7 0.0311(15) 0.0234(14) 0.0307(14) 0.0007(10) 0.0086(11) 0.0018(11)
C8 0.0289(15) 0.0223(13) 0.0355(14) 0.0002(11) 0.0092(11) -0.0043(11)
C9 0.0352(16) 0.0254(15) 0.0416(16) 0.0022(12) 0.0107(12) -0.0007(13)
C10 0.0414(19) 0.0346(18) 0.0403(16) 0.0070(12) 0.0034(14) -0.0144(14)
O7 0.104(6) 0.053(4) 0.086(5) -0.009(3) 0.000(4) -0.005(4)

loop_
_atom_type_symbol
_atom_type_description
_atom_type_scat_dispersion_real
_atom_type_scat_dispersion_imag
_atom_type_scat_source
C C 0.0181 0.0091 'International Tables Vol C Tables 4.2.6.8 and 6.1.1.4'
H H 0.0000 0.0000 'International Tables Vol C Tables 4.2.6.8 and 6.1.1.4'
Cd Cd 0.1185 4.6533 'International Tables Vol C Tables 4.2.6.8 and 6.1.1.4'
N N 0.0311 0.0180 'International Tables Vol C Tables 4.2.6.8 and 6.1.1.4'
O O 0.0492 0.0322 'International Tables Vol C Tables 4.2.6.8 and 6.1.1.4'

loop_
_geom_angle_atom_site_label_1
_geom_angle_atom_site_label_2
_geom_angle_atom_site_label_3
_geom_angle
_geom_angle_site_symmetry_1
_geom_angle_site_symmetry_3
O1 Cd1 C9 27.39(8) 6_675 6_675
O2 Cd1 O1 55.29(7) 6_675 6_675
O2 Cd1 O5 87.93(9) 6_675 .
O2 Cd1 O6 85.68(10) 6_675 .
O2 Cd1 C9 27.90(8) 6_675 6_675
O3 Cd1 O1 172.51(10) . 6_675
O3 Cd1 O2 128.75(9) . 6_675
O3 Cd1 O5 88.91(10) . .
O3 Cd1 O6 96.78(12) . .
O3 Cd1 N3 90.16(11) . 1_565
O3 Cd1 C9 156.14(10) . 6_675
O5 Cd1 O1 84.86(9) . 6_675
O5 Cd1 C9 85.84(9) . 6_675
O6 Cd1 O1 89.71(11) . 6_675
O6 Cd1 O5 173.25(10) . .
O6 Cd1 C9 87.49(11) . 6_675
N3 Cd1 O1 86.43(9) 1_565 6_675
N3 Cd1 O2 140.99(9) 1_565 6_675
N3 Cd1 O5 96.54(10) 1_565 .
N3 Cd1 O6 87.10(12) 1_565 .
N3 Cd1 C9 113.55(9) 1_565 6_675
C9 O1 Cd1 87.86(19) . 6_575
C9 O2 Cd1 94.66(19) . 6_575
C10 O3 Cd1 118.9(2) . .
Cd1 O5 H5A 94.2 . .
Cd1 O5 H5B 117.7 . .
H5A O5 H5B 128.1 . .
Cd1 O6 H6A 107.8 . .
Cd1 O6 H6B 103.5 . .
H6A O6 H6B 113.1 . .
N2 N1 C3 121.2(2) . .
C2 N1 N2 109.5(2) . .
C2 N1 C3 129.3(3) . .
C1 N2 N1 102.5(3) . .
C1 N3 Cd1 129.7(2) . 1_545
C2 N3 Cd1 126.8(2) . 1_545
C2 N3 C1 103.3(3) . .
N2 C1 N3 114.9(3) . .
N2 C1 H1 122.6 . .
N3 C1 H1 122.6 . .
N1 C2 H2 125.1 . .
N3 C2 N1 109.8(3) . .
N3 C2 H2 125.1 . .
C4 C3 N1 119.3(3) . .
C8 C3 N1 119.0(3) . .
C8 C3 C4 121.7(3) . .
C3 C4 H4 120.5 . .
C5 C4 C3 119.0(3) . .
C5 C4 H4 120.5 . .
C4 C5 C6 119.9(3) . .
C4 C5 C10 120.5(3) . .
C6 C5 C10 119.6(3) . .
C5 C6 H6 119.8 . .
C7 C6 C5 120.4(3) . .
C7 C6 H6 119.8 . .
C6 C7 C8 120.0(3) . .
C6 C7 C9 120.0(3) . .
C8 C7 C9 119.9(3) . .
C3 C8 C7 118.9(3) . .
C3 C8 H8 120.6 . .
C7 C8 H8 120.6 . .
O1 C9 Cd1 64.75(17) . 6_575
O1 C9 O2 122.2(3) . .
O1 C9 C7 120.1(3) . .
O2 C9 Cd1 57.44(16) . 6_575
O2 C9 C7 117.7(3) . .
C7 C9 Cd1 175.1(2) . 6_575
O3 C10 C5 115.5(3) . .
O4 C10 O3 125.0(3) . .
O4 C10 C5 119.5(3) . .
H7A O7 H7B 109.5 . .

loop_
_geom_bond_atom_site_label_1
_geom_bond_atom_site_label_2
_geom_bond_distance
_geom_bond_site_symmetry_2
Cd1 O1 2.448(2) 6_675
Cd1 O2 2.287(2) 6_675
Cd1 O3 2.163(2) .
Cd1 O5 2.373(3) .
Cd1 O6 2.364(3) .
Cd1 N3 2.286(3) 1_565
Cd1 C9 2.705(3) 6_675
O1 C9 1.245(4) .
O2 C9 1.270(4) .
O3 C10 1.261(4) .
O4 C10 1.253(5) .
O5 H5A 0.8263 .
O5 H5B 0.8095 .
O6 H6A 0.8987 .
O6 H6B 0.8259 .
N1 N2 1.363(4) .
N1 C2 1.333(4) .
N1 C3 1.435(4) .
N2 C1 1.311(4) .
N3 C1 1.345(4) .
N3 C2 1.322(4) .
C1 H1 0.9300 .
C2 H2 0.9300 .
C3 C4 1.388(4) .
C3 C8 1.381(4) .
C4 H4 0.9300 .
C4 C5 1.388(4) .
C5 C6 1.388(4) .
C5 C10 1.506(4) .
C6 H6 0.9300 .
C6 C7 1.386(4) .
C7 C8 1.394(4) .
C7 C9 1.501(4) .
C8 H8 0.9300 .
O7 H7A 0.8500 .
O7 H7B 0.8500 .
